data_4025016
loop_
_publ_author_name
'Jarugu Narasimha Moorthy'
'Palani Natarajan'
'Paloth Venugopalan'

_publ_contact_author_address
;Departmet of chemistry
Indian Institute of Technology - Kanpur
Kanpur - 208 016
INDIA
;
_publ_contact_author_email moorthy@iitk.ac.in
_publ_contact_author_fax +915122597436
_publ_contact_author_name 'Prof. J. N. Moorthy'
_publ_contact_author_phone +915122597498
_publ_section_title
;
Abundant Lattice Inclusion Phenomenon with Sterically Hindered and
Inherently Shape-Selective Tetraarylpyrenes
;
_journal_name_full 'Journal of Organic Chemistry'
_journal_page_first 8566
_journal_page_last 8577
_journal_paper_doi 10.1021/jo901465f
_journal_volume 74
_journal_year 2009
_chemical_formula_moiety 'C56 H58 O4, 3(C12 H22)'
_chemical_formula_sum 'C92 H124 O4'
_chemical_formula_weight 1293.91
_chemical_name_common tetra(2,6-dimethyl-4-methoxybenzyl)pyrene
_chemical_name_systematic
;
 tetra(2,6-dimethyl-4-methoxybenzyl)pyrene
;
_space_group_IT_number 14
_symmetry_cell_setting monoclinic
_symmetry_Int_Tables_number 14
_symmetry_space_group_name_Hall '-P 2yn'
_symmetry_space_group_name_H-M 'P 1 21/n 1'
_atom_sites_solution_hydrogens geom
_atom_sites_solution_primary direct
_atom_sites_solution_secondary difmap
_audit_creation_method SHELXL-97
_cell_angle_alpha 90.00
_cell_angle_beta 110.5270(10)
_cell_angle_gamma 90.00
_cell_formula_units_Z 4
_cell_length_a 17.0380(10)
_cell_length_b 22.0085(13)
_cell_length_c 21.7584(12)
_cell_measurement_reflns_used 3088
_cell_measurement_temperature 100(2)
_cell_measurement_theta_max 20.08
_cell_measurement_theta_min 2.25
_cell_volume 7640.9(8)
_computing_cell_refinement 'Bruker SAINT'
_computing_data_collection 'Bruker APEX'
_computing_data_reduction 'Bruker SAINT'
_computing_molecular_graphics 'SHELXL 5.1, XP (Sheldrick, 1994)'
_computing_publication_material SHELXS-97
_computing_structure_refinement 'SHELXL-97 (Sheldrick, 2008)'
_computing_structure_solution 'SHELXS-97 (Sheldrick, 2008)'
_diffrn_ambient_temperature 100(2)
_diffrn_measured_fraction_theta_full 0.990
_diffrn_measured_fraction_theta_max 0.990
_diffrn_measurement_device_type 'Bruker SMART APEX'
_diffrn_measurement_method 'phi and omega scans'
_diffrn_radiation_monochromator graphite
_diffrn_radiation_source 'fine-focus sealed tube'
_diffrn_radiation_type MoK\a
_diffrn_radiation_wavelength 0.71073
_diffrn_reflns_av_R_equivalents 0.0637
_diffrn_reflns_av_sigmaI/netI 0.0790
_diffrn_reflns_limit_h_max 10
_diffrn_reflns_limit_h_min -20
_diffrn_reflns_limit_k_max 25
_diffrn_reflns_limit_k_min -26
_diffrn_reflns_limit_l_max 25
_diffrn_reflns_limit_l_min -25
_diffrn_reflns_number 39294
_diffrn_reflns_theta_full 25.00
_diffrn_reflns_theta_max 25.00
_diffrn_reflns_theta_min 2.10
_exptl_absorpt_coefficient_mu 0.066
_exptl_absorpt_correction_type none
_exptl_crystal_colour colorless
_exptl_crystal_density_diffrn 1.125
_exptl_crystal_density_method 'not measured'
_exptl_crystal_description blacks
_exptl_crystal_F_000 2832
_exptl_crystal_size_max 0.2
_exptl_crystal_size_mid 0.1
_exptl_crystal_size_min 0.1
_refine_diff_density_max 0.399
_refine_diff_density_min -0.221
_refine_diff_density_rms 0.060
_refine_ls_extinction_method none
_refine_ls_goodness_of_fit_ref 1.065
_refine_ls_hydrogen_treatment mixed
_refine_ls_matrix_type full
_refine_ls_number_parameters 1046
_refine_ls_number_reflns 13323
_refine_ls_number_restraints 203
_refine_ls_restrained_S_all 1.082
_refine_ls_R_factor_all 0.1740
_refine_ls_R_factor_gt 0.0929
_refine_ls_shift/su_max 0.000
_refine_ls_shift/su_mean 0.000
_refine_ls_structure_factor_coef Fsqd
_refine_ls_weighting_details 'calc w=1/[\s^2^(Fo^2^)+(0.1114P)^2^+0.0000P] where P=(Fo^2^+2Fc^2^)/3'
_refine_ls_weighting_scheme calc
_refine_ls_wR_factor_gt 0.2008
_refine_ls_wR_factor_ref 0.2349
_reflns_number_gt 6258
_reflns_number_total 13323
_reflns_threshold_expression >2sigma(I)
_cod_data_source_file jo901465f_si_001_36.cif
_cod_data_source_block H4.G13
_cod_depositor_comments
;
The following automatic conversions were performed:
'_symmetry_cell_setting' value 'Monoclinic' changed to 'monoclinic'
according to '/home/saulius/struct/CIF-dictionaries/cif_core.dic'
dictionary named 'cif_core.dic' version 2.4.1 from 2010-06-29.

Automatic conversion script
Id: cif_fix_enum 1527 2010-12-29 10:47:43Z saulius 
;
_cod_original_sg_symbol_H-M 'P 21/n'
_cod_database_code 4025016

loop_
_symmetry_equiv_pos_as_xyz
'x, y, z'
'-x+1/2, y+1/2, -z+1/2'
'-x, -y, -z'
'x-1/2, -y-1/2, z-1/2'

loop_
_atom_site_label
_atom_site_type_symbol
_atom_site_fract_x
_atom_site_fract_y
_atom_site_fract_z
_atom_site_U_iso_or_equiv
_atom_site_adp_type
_atom_site_occupancy
_atom_site_symmetry_multiplicity
_atom_site_calc_flag
_atom_site_refinement_flags
_atom_site_disorder_assembly
_atom_site_disorder_group
O1 O 1.04238(17) 0.13710(13) 1.03343(14) 0.0778(8) Uani 1 1 d . . .
O2 O 0.5515(2) 0.45397(18) 1.34648(17) 0.0759(18) Uani 0.727(9) 1 d PD A 3
O2A O 0.5574(4) 0.4966(3) 1.3146(4) 0.059(4) Uiso 0.273(9) 1 d PD A 2
O3 O 0.4565(4) 0.0625(3) 0.6054(3) 0.081(3) Uani 0.418(8) 1 d PD B 3
O3A O 0.4463(3) 0.0050(2) 0.6353(2) 0.073(2) Uani 0.582(8) 1 d PD B 4
O4 O -0.0292(3) 0.3424(2) 0.9468(2) 0.084(2) Uani 0.674(7) 1 d PD C 1
C26 C 0.0144(9) 0.3861(6) 0.9936(5) 0.140(6) Uani 0.674(7) 1 d PD C 1
H26A H -0.0077 0.3871 1.0285 0.209 Uiso 0.674(7) 1 calc PR C 1
H26B H 0.0079 0.4254 0.9731 0.209 Uiso 0.674(7) 1 calc PR C 1
H26C H 0.0728 0.3757 1.0110 0.209 Uiso 0.674(7) 1 calc PR C 1
O4A O -0.0136(5) 0.4027(3) 0.9064(4) 0.064(3) Uani 0.326(7) 1 d PD C 2
C26A C 0.0254(17) 0.4177(11) 0.9735(5) 0.093(7) Uani 0.326(7) 1 d PD C 2
H26D H 0.0375 0.4604 0.9777 0.140 Uiso 0.326(7) 1 calc PR C 2
H26E H 0.0767 0.3951 0.9916 0.140 Uiso 0.326(7) 1 calc PR C 2
H26F H -0.0114 0.4076 0.9968 0.140 Uiso 0.326(7) 1 calc PR C 2
C1 C 0.31483(19) 0.25177(14) 0.90365(15) 0.0440(8) Uani 1 1 d . . .
C2 C 0.3178(2) 0.21523(14) 0.85265(16) 0.0480(8) Uani 1 1 d . . .
H2 H 0.2682 0.2080 0.8179 0.058 Uiso 1 1 calc R . .
C3 C 0.39128(18) 0.18867(14) 0.85060(15) 0.0424(8) Uani 1 1 d . . .
C4 C 0.46642(18) 0.19814(13) 0.90416(14) 0.0397(7) Uani 1 1 d . . .
C5 C 0.54429(19) 0.17073(14) 0.90739(15) 0.0431(8) Uani 1 1 d . . .
H5 H 0.5454 0.1452 0.8737 0.052 Uiso 1 1 calc R . .
C6 C 0.6156(2) 0.18119(14) 0.95805(15) 0.0438(8) Uani 1 1 d . . .
H6 H 0.6647 0.1624 0.9586 0.053 Uiso 1 1 calc R . .
C7 C 0.61811(18) 0.22033(13) 1.01109(14) 0.0389(7) Uani 1 1 d . . .
C8 C 0.69341(19) 0.23231(13) 1.06415(15) 0.0419(8) Uani 1 1 d . . .
C9 C 0.69081(19) 0.27058(13) 1.11460(15) 0.0420(8) Uani 1 1 d . . .
H9 H 0.7403 0.2780 1.1495 0.050 Uiso 1 1 calc R . .
C10 C 0.61780(19) 0.29799(13) 1.11500(14) 0.0385(7) Uani 1 1 d . . .
C11 C 0.54211(18) 0.28652(13) 1.06274(15) 0.0395(7) Uani 1 1 d . . .
C12 C 0.46438(19) 0.31358(14) 1.05998(15) 0.0442(8) Uani 1 1 d . . .
H12 H 0.4635 0.3392 1.0937 0.053 Uiso 1 1 calc R . .
C13 C 0.39217(19) 0.30264(14) 1.00919(15) 0.0459(8) Uani 1 1 d . . .
H13 H 0.3428 0.3210 1.0087 0.055 Uiso 1 1 calc R . .
C14 C 0.39050(19) 0.26359(13) 0.95659(15) 0.0399(8) Uani 1 1 d . . .
C15 C 0.46607(19) 0.23668(14) 0.95680(15) 0.0400(8) Uani 1 1 d . . .
C16 C 0.54267(19) 0.24793(13) 1.01051(14) 0.0379(7) Uani 1 1 d . . .
C17 C 0.23343(19) 0.27673(15) 0.90327(15) 0.0462(8) Uani 1 1 d . . .
C18 C 0.2064(2) 0.33444(16) 0.87660(16) 0.0517(9) Uani 1 1 d . . .
C19 C 0.1288(2) 0.35571(17) 0.87537(17) 0.0583(10) Uani 1 1 d . . .
H19 H 0.1110 0.3941 0.8582 0.070 Uiso 1 1 calc R . .
C20 C 0.0776(2) 0.32134(18) 0.89898(18) 0.0583(10) Uani 1 1 d . C .
C21 C 0.1060(2) 0.26485(18) 0.92581(17) 0.0578(10) Uani 1 1 d . . .
H21 H 0.0726 0.2416 0.9425 0.069 Uiso 1 1 calc R . .
C22 C 0.1828(2) 0.24210(16) 0.92838(16) 0.0539(9) Uani 1 1 d . . .
C23 C 0.2125(2) 0.18113(16) 0.95869(19) 0.0672(11) Uani 1 1 d . . .
H23A H 0.1721 0.1645 0.9756 0.101 Uiso 1 1 calc R . .
H23B H 0.2653 0.1857 0.9938 0.101 Uiso 1 1 calc R . .
H23C H 0.2190 0.1543 0.9260 0.101 Uiso 1 1 calc R . .
C24 C 0.2593(2) 0.37295(16) 0.8493(2) 0.0677(11) Uani 1 1 d . . .
H24A H 0.3107 0.3832 0.8838 0.102 Uiso 1 1 calc R . .
H24B H 0.2294 0.4095 0.8310 0.102 Uiso 1 1 calc R . .
H24C H 0.2714 0.3508 0.8157 0.102 Uiso 1 1 calc R . .
C25 C -0.0083(2) 0.3431(2) 0.8925(2) 0.0795(12) Uani 1 1 d D . .
H25A H -0.0155 0.3835 0.8747 0.095 Uiso 1 1 d R C .
H25B H -0.0479 0.3174 0.8609 0.095 Uiso 1 1 d R . .
C27 C 0.38919(18) 0.15239(15) 0.79252(15) 0.0430(8) Uani 1 1 d . . .
C28 C 0.39946(19) 0.18223(14) 0.73906(15) 0.0437(8) Uani 1 1 d . . .
C29 C 0.3972(2) 0.14779(16) 0.68418(16) 0.0506(9) Uani 1 1 d . . .
H29 H 0.4041 0.1674 0.6485 0.061 Uiso 1 1 calc R . .
C30 C 0.3849(2) 0.08558(16) 0.68154(16) 0.0494(9) Uani 1 1 d . B .
C31 C 0.3747(2) 0.05745(15) 0.73462(16) 0.0519(9) Uani 1 1 d . . .
H31 H 0.3668 0.0156 0.7333 0.062 Uiso 1 1 calc R . .
C32 C 0.3757(2) 0.08908(15) 0.79023(16) 0.0495(9) Uani 1 1 d . . .
C33 C 0.3628(3) 0.05731(16) 0.84683(17) 0.0667(11) Uani 1 1 d . . .
H33A H 0.3509 0.0152 0.8362 0.100 Uiso 1 1 calc R . .
H33B H 0.3166 0.0756 0.8555 0.100 Uiso 1 1 calc R . .
H33C H 0.4127 0.0608 0.8850 0.100 Uiso 1 1 calc R . .
C34 C 0.4137(2) 0.24919(15) 0.74016(17) 0.0608(10) Uani 1 1 d . . .
H34A H 0.4191 0.2616 0.6995 0.091 Uiso 1 1 calc R . .
H34B H 0.4640 0.2592 0.7759 0.091 Uiso 1 1 calc R . .
H34C H 0.3670 0.2699 0.7457 0.091 Uiso 1 1 calc R . .
C35 C 0.3842(3) 0.05009(18) 0.62206(18) 0.0671(11) Uani 1 1 d D . .
H35A H 0.3811 0.0074 0.6302 0.081 Uiso 1 1 d R B .
H35B H 0.3354 0.0611 0.5854 0.081 Uiso 1 1 d R . .
C36 C 0.5288(3) 0.0345(3) 0.6545(3) 0.1105(18) Uani 1 1 d . . .
H36A H 0.5781 0.0424 0.6440 0.166 Uiso 1 1 calc R B 3
H36B H 0.5202 -0.0086 0.6549 0.166 Uiso 1 1 calc R B 3
H36C H 0.5359 0.0510 0.6969 0.166 Uiso 1 1 calc R B 3
C37 C 0.77499(18) 0.20497(13) 1.06776(15) 0.0403(8) Uani 1 1 d . . .
C38 C 0.8262(2) 0.23389(15) 1.03904(15) 0.0466(8) Uani 1 1 d . . .
C39 C 0.9029(2) 0.20854(16) 1.04466(16) 0.0548(9) Uani 1 1 d . . .
H39 H 0.9367 0.2281 1.0253 0.066 Uiso 1 1 calc R . .
C40 C 0.9305(2) 0.15443(17) 1.07857(17) 0.0556(9) Uani 1 1 d . . .
C41 C 0.8785(2) 0.12620(15) 1.10638(18) 0.0571(10) Uani 1 1 d . . .
H41 H 0.8957 0.0897 1.1285 0.069 Uiso 1 1 calc R . .
C42 C 0.8015(2) 0.15033(15) 1.10257(17) 0.0503(9) Uani 1 1 d . . .
C43 C 0.7487(3) 0.11923(17) 1.1364(2) 0.0817(13) Uani 1 1 d . . .
H43A H 0.7708 0.0795 1.1505 0.122 Uiso 1 1 calc R . .
H43B H 0.6920 0.1157 1.1064 0.122 Uiso 1 1 calc R . .
H43C H 0.7496 0.1427 1.1738 0.122 Uiso 1 1 calc R . .
C44 C 0.7981(2) 0.29288(16) 1.00145(17) 0.0606(10) Uani 1 1 d . . .
H44A H 0.7470 0.2861 0.9651 0.091 Uiso 1 1 calc R . .
H44B H 0.8407 0.3068 0.9854 0.091 Uiso 1 1 calc R . .
H44C H 0.7887 0.3230 1.0301 0.091 Uiso 1 1 calc R . .
C45 C 1.0165(2) 0.1286(2) 1.0871(2) 0.0763(12) Uani 1 1 d . . .
H45A H 1.0574 0.1473 1.1254 0.092 Uiso 1 1 calc R . .
H45B H 1.0161 0.0854 1.0958 0.092 Uiso 1 1 calc R . .
C47 C 0.61975(18) 0.33823(14) 1.17085(14) 0.0398(8) Uani 1 1 d . . .
C48 C 0.60294(19) 0.31379(14) 1.22424(15) 0.0438(8) Uani 1 1 d . . .
C49 C 0.6034(2) 0.35211(16) 1.27537(16) 0.0520(9) Uani 1 1 d . . .
H49 H 0.5917 0.3361 1.3107 0.062 Uiso 1 1 calc R . .
C50 C 0.6210(2) 0.41373(16) 1.27474(17) 0.0523(9) Uani 1 1 d . A .
C51 C 0.6390(2) 0.43615(15) 1.22178(18) 0.0561(9) Uani 1 1 d . . .
H51 H 0.6520 0.4771 1.2212 0.067 Uiso 1 1 calc R . .
C52 C 0.6385(2) 0.39981(15) 1.16947(17) 0.0506(9) Uani 1 1 d . . .
C53 C 0.6575(3) 0.42656(16) 1.11270(18) 0.0664(11) Uani 1 1 d . . .
H53A H 0.6079 0.4256 1.0741 0.100 Uiso 1 1 calc R . .
H53B H 0.7009 0.4033 1.1052 0.100 Uiso 1 1 calc R . .
H53C H 0.6758 0.4678 1.1226 0.100 Uiso 1 1 calc R . .
C54 C 0.5843(2) 0.24721(15) 1.22693(17) 0.0601(10) Uani 1 1 d . . .
H54A H 0.5339 0.2372 1.1912 0.090 Uiso 1 1 calc R . .
H54B H 0.5770 0.2383 1.2678 0.090 Uiso 1 1 calc R . .
H54C H 0.6300 0.2237 1.2235 0.090 Uiso 1 1 calc R . .
C55 C 0.6224(2) 0.45374(19) 1.32992(19) 0.0734(12) Uani 1 1 d D . .
H55A H 0.6695 0.4425 1.3679 0.088 Uiso 1 1 d R A .
H55B H 0.6317 0.4945 1.3184 0.088 Uiso 1 1 d R . .
C56 C 0.4767(3) 0.4741(2) 1.2977(2) 0.0839(13) Uani 1 1 d D . .
H56A H 0.4839 0.5146 1.2843 0.126 Uiso 1 1 d R A .
H56B H 0.4326 0.4736 1.3157 0.126 Uiso 1 1 d R . .
H56C H 0.4622 0.4475 1.2604 0.126 Uiso 1 1 d R . .
C57 C 0.9989(3) 0.0986(2) 0.9817(2) 0.0981(15) Uani 1 1 d . . .
H57A H 1.0049 0.0573 0.9971 0.147 Uiso 1 1 calc R . .
H57B H 1.0214 0.1024 0.9471 0.147 Uiso 1 1 calc R . .
H57C H 0.9407 0.1094 0.9655 0.147 Uiso 1 1 calc R . .
C61 C 0.5560(4) 0.3829(3) 0.8157(3) 0.094(3) Uani 0.717(7) 1 d PD D 1
H61A H 0.5554 0.4238 0.7991 0.112 Uiso 0.717(7) 1 calc PR D 1
H61B H 0.5298 0.3570 0.7780 0.112 Uiso 0.717(7) 1 calc PR D 1
C62 C 0.5009(7) 0.3826(5) 0.8558(5) 0.174(6) Uani 0.717(7) 1 d PD D 1
H62A H 0.4817 0.3412 0.8562 0.209 Uiso 0.717(7) 1 calc PR D 1
H62B H 0.4519 0.4067 0.8323 0.209 Uiso 0.717(7) 1 calc PR D 1
C63 C 0.5325(5) 0.4045(4) 0.9258(3) 0.103(3) Uani 0.717(7) 1 d PD D 1
H63A H 0.4996 0.3880 0.9504 0.124 Uiso 0.717(7) 1 calc PR D 1
H63B H 0.5910 0.3941 0.9479 0.124 Uiso 0.717(7) 1 calc PR D 1
C64 C 0.5206(9) 0.4718(5) 0.9166(7) 0.198(8) Uani 0.717(7) 1 d PD D 1
H64A H 0.4662 0.4865 0.9047 0.238 Uiso 0.717(7) 1 calc PR D 1
C65 C 0.5812(7) 0.5120(5) 0.9240(8) 0.151(5) Uani 0.717(7) 1 d PD D 1
H65A H 0.5695 0.5438 0.8940 0.181 Uiso 0.717(7) 1 calc PR D 1
C66 C 0.6672(10) 0.5111(8) 0.9765(7) 0.235(11) Uani 0.717(7) 1 d PD D 1
H66A H 0.6647 0.5276 1.0170 0.282 Uiso 0.717(7) 1 calc PR D 1
H66B H 0.6876 0.4696 0.9846 0.282 Uiso 0.717(7) 1 calc PR D 1
C67 C 0.7256(8) 0.5486(4) 0.9536(6) 0.130(5) Uani 0.717(7) 1 d PD D 1
H67A H 0.7775 0.5540 0.9904 0.156 Uiso 0.717(7) 1 calc PR D 1
H67B H 0.7008 0.5884 0.9415 0.156 Uiso 0.717(7) 1 calc PR D 1
C68 C 0.7471(7) 0.5235(4) 0.8961(5) 0.137(4) Uani 0.717(7) 1 d PD D 1
H68A H 0.6956 0.5180 0.8589 0.164 Uiso 0.717(7) 1 calc PR D 1
H68B H 0.7808 0.5533 0.8837 0.164 Uiso 0.717(7) 1 calc PR D 1
C69 C 0.7940(10) 0.4640(6) 0.9102(7) 0.257(12) Uani 0.717(7) 1 d PD D 1
H69A H 0.7790 0.4426 0.9435 0.308 Uiso 0.717(7) 1 calc PR D 1
H69B H 0.8535 0.4726 0.9285 0.308 Uiso 0.717(7) 1 calc PR D 1
C70 C 0.7782(5) 0.4223(4) 0.8518(5) 0.119(3) Uani 0.717(7) 1 d PD D 1
H70A H 0.7973 0.4447 0.8213 0.142 Uiso 0.717(7) 1 calc PR D 1
H70B H 0.8173 0.3889 0.8677 0.142 Uiso 0.717(7) 1 calc PR D 1
C71 C 0.6970(6) 0.3930(6) 0.8100(5) 0.162(9) Uani 0.717(7) 1 d PD D 1
H71A H 0.6629 0.4237 0.7808 0.194 Uiso 0.717(7) 1 calc PR D 1
H71B H 0.7098 0.3623 0.7829 0.194 Uiso 0.717(7) 1 calc PR D 1
C72 C 0.6456(4) 0.3638(3) 0.8453(4) 0.098(2) Uani 0.717(7) 1 d PD D 1
H72A H 0.6494 0.3200 0.8428 0.118 Uiso 0.717(7) 1 calc PR D 1
H72B H 0.6674 0.3754 0.8912 0.118 Uiso 0.717(7) 1 calc PR D 1
C61A C 0.5932(11) 0.3523(10) 0.8626(9) 0.131(9) Uiso 0.283(7) 1 d PD D 2
H611 H 0.6059 0.3093 0.8701 0.157 Uiso 0.283(7) 1 calc PR D 2
H612 H 0.6321 0.3740 0.8995 0.157 Uiso 0.283(7) 1 calc PR D 2
C62A C 0.5062(10) 0.3626(8) 0.8633(8) 0.061(5) Uiso 0.283(7) 1 d PD D 2
H621 H 0.4990 0.3400 0.8993 0.074 Uiso 0.283(7) 1 calc PR D 2
H622 H 0.4653 0.3478 0.8226 0.074 Uiso 0.283(7) 1 calc PR D 2
C63A C 0.4915(15) 0.4299(9) 0.8712(13) 0.24(2) Uiso 0.283(7) 1 d PD D 2
H631 H 0.4944 0.4510 0.8329 0.288 Uiso 0.283(7) 1 calc PR D 2
H632 H 0.4350 0.4348 0.8712 0.288 Uiso 0.283(7) 1 calc PR D 2
C64A C 0.5508(16) 0.4612(9) 0.9316(9) 0.085(7) Uiso 0.283(7) 1 d PD D 2
H641 H 0.5292 0.4577 0.9672 0.102 Uiso 0.283(7) 1 calc PR D 2
H642 H 0.6051 0.4413 0.9452 0.102 Uiso 0.283(7) 1 calc PR D 2
C65A C 0.5598(14) 0.5197(9) 0.920(2) 0.60(10) Uiso 0.283(7) 1 d PD D 2
H651 H 0.5238 0.5491 0.8942 0.724 Uiso 0.283(7) 1 calc PR D 2
C66A C 0.6513(12) 0.5201(9) 0.9640(10) 0.062(5) Uiso 0.283(7) 1 d PD D 2
H661 H 0.6714 0.5060 1.0070 0.075 Uiso 0.283(7) 1 calc PR D 2
C67A C 0.7052(17) 0.5465(13) 0.9283(17) 0.23(3) Uiso 0.283(7) 1 d PD D 2
H671 H 0.6737 0.5444 0.8816 0.277 Uiso 0.283(7) 1 calc PR D 2
H672 H 0.7139 0.5892 0.9398 0.277 Uiso 0.283(7) 1 calc PR D 2
C68A C 0.7903(12) 0.5181(7) 0.9402(10) 0.123(9) Uiso 0.283(7) 1 d PD D 2
H681 H 0.8228 0.5443 0.9224 0.147 Uiso 0.283(7) 1 calc PR D 2
H682 H 0.8201 0.5143 0.9871 0.147 Uiso 0.283(7) 1 calc PR D 2
C69A C 0.7815(13) 0.4562(5) 0.9086(6) 0.054(5) Uiso 0.283(7) 1 d PD D 2
H691 H 0.7575 0.4290 0.9323 0.065 Uiso 0.283(7) 1 calc PR D 2
H692 H 0.8373 0.4413 0.9147 0.065 Uiso 0.283(7) 1 calc PR D 2
C70A C 0.7293(16) 0.4514(8) 0.8360(7) 0.131(9) Uiso 0.283(7) 1 d PD D 2
H701 H 0.7617 0.4656 0.8100 0.157 Uiso 0.283(7) 1 calc PR D 2
H702 H 0.6798 0.4768 0.8260 0.157 Uiso 0.283(7) 1 calc PR D 2
C71A C 0.7034(11) 0.3854(9) 0.8190(17) 0.22(3) Uiso 0.283(7) 1 d PD D 2
H711 H 0.7199 0.3736 0.7823 0.265 Uiso 0.283(7) 1 calc PR D 2
H712 H 0.7349 0.3603 0.8561 0.265 Uiso 0.283(7) 1 calc PR D 2
C72A C 0.6110(11) 0.3707(14) 0.8014(8) 0.197(16) Uiso 0.283(7) 1 d PD D 2
H721 H 0.5776 0.4060 0.7817 0.236 Uiso 0.283(7) 1 calc PR D 2
H722 H 0.5955 0.3378 0.7697 0.236 Uiso 0.283(7) 1 calc PR D 2
C85 C 0.1956(6) 0.3409(5) 0.3081(6) 0.148(6) Uani 0.687(7) 1 d PD E 3
H851 H 0.1838 0.3665 0.3401 0.178 Uiso 0.687(7) 1 calc PR E 3
H852 H 0.2111 0.3670 0.2783 0.178 Uiso 0.687(7) 1 calc PR E 3
C86 C 0.1176(6) 0.3053(5) 0.2700(5) 0.133(4) Uani 0.687(7) 1 d PD E 3
H861 H 0.1058 0.2778 0.3005 0.160 Uiso 0.687(7) 1 calc PR E 3
H862 H 0.0715 0.3339 0.2553 0.160 Uiso 0.687(7) 1 calc PR E 3
C87 C 0.1165(6) 0.2699(4) 0.2134(4) 0.113(3) Uani 0.687(7) 1 d P E 3
H871 H 0.1689 0.2476 0.2270 0.135 Uiso 0.687(7) 1 calc PR E 3
H872 H 0.0725 0.2399 0.2065 0.135 Uiso 0.687(7) 1 calc PR E 3
C88 C 0.1063(4) 0.2930(4) 0.1535(4) 0.096(3) Uani 0.687(7) 1 d PD E 3
H881 H 0.0703 0.3261 0.1408 0.115 Uiso 0.687(7) 1 calc PR E 3
C89 C 0.1402(5) 0.2752(4) 0.1111(3) 0.098(3) Uani 0.687(7) 1 d PD E 3
H891 H 0.1159 0.2895 0.0683 0.118 Uiso 0.687(7) 1 calc PR E 3
C90 C 0.2138(5) 0.2344(4) 0.1247(4) 0.126(3) Uani 0.687(7) 1 d PD E 3
H901 H 0.1987 0.2029 0.0914 0.151 Uiso 0.687(7) 1 calc PR E 3
H902 H 0.2223 0.2146 0.1664 0.151 Uiso 0.687(7) 1 calc PR E 3
C91 C 0.2974(7) 0.2600(4) 0.1277(5) 0.140(4) Uani 0.687(7) 1 d PD E 3
H911 H 0.2881 0.2833 0.0880 0.168 Uiso 0.687(7) 1 calc PR E 3
H912 H 0.3332 0.2261 0.1266 0.168 Uiso 0.687(7) 1 calc PR E 3
C92 C 0.3510(11) 0.3042(7) 0.1915(9) 0.188(7) Uani 0.687(7) 1 d P E 3
H921 H 0.4013 0.3177 0.1845 0.225 Uiso 0.687(7) 1 calc PR E 3
H922 H 0.3173 0.3401 0.1901 0.225 Uiso 0.687(7) 1 calc PR E 3
C93 C 0.3740(9) 0.2815(9) 0.2523(9) 0.221(11) Uani 0.687(7) 1 d P E 3
H931 H 0.4141 0.2500 0.2529 0.265 Uiso 0.687(7) 1 calc PR E 3
H932 H 0.3245 0.2601 0.2530 0.265 Uiso 0.687(7) 1 calc PR E 3
C94 C 0.4095(12) 0.3097(11) 0.3192(16) 0.45(3) Uani 0.687(7) 1 d PD E 3
H941 H 0.4510 0.3405 0.3210 0.538 Uiso 0.687(7) 1 calc PR E 3
H942 H 0.4342 0.2795 0.3529 0.538 Uiso 0.687(7) 1 calc PR E 3
C95 C 0.3314(12) 0.3374(8) 0.3258(8) 0.265(9) Uani 0.687(7) 1 d PD E 3
H951 H 0.3013 0.3574 0.2845 0.318 Uiso 0.687(7) 1 calc PR E 3
H952 H 0.3498 0.3690 0.3587 0.318 Uiso 0.687(7) 1 calc PR E 3
C96 C 0.2679(7) 0.2987(5) 0.3431(4) 0.126(4) Uani 0.687(7) 1 d PD E 3
H961 H 0.2612 0.2584 0.3239 0.151 Uiso 0.687(7) 1 calc PR E 3
H962 H 0.2795 0.2962 0.3899 0.151 Uiso 0.687(7) 1 calc PR E 3
C87A C 0.1418(19) 0.3275(11) 0.2395(12) 0.190(14) Uiso 0.313(7) 1 d PD E 4
H87A H 0.0930 0.3522 0.2350 0.228 Uiso 0.313(7) 1 calc PR E 4
H87B H 0.1778 0.3507 0.2222 0.228 Uiso 0.313(7) 1 calc PR E 4
C88A C 0.1889(9) 0.3159(13) 0.3124(11) 0.140(13) Uiso 0.313(7) 1 d PD E 4
H88A H 0.1655 0.3332 0.3410 0.168 Uiso 0.313(7) 1 calc PR E 4
C89A C 0.2589(9) 0.2844(13) 0.3403(17) 1.2(2) Uiso 0.313(7) 1 d PD E 4
H89A H 0.2516 0.2434 0.3472 1.405 Uiso 0.313(7) 1 calc PR E 4
C90A C 0.3494(8) 0.3060(8) 0.3625(6) 0.073(5) Uiso 0.313(7) 1 d PD E 4
H90A H 0.3852 0.2740 0.3881 0.088 Uiso 0.313(7) 1 calc PR E 4
H90B H 0.3555 0.3408 0.3912 0.088 Uiso 0.313(7) 1 calc PR E 4
C91A C 0.3803(11) 0.3238(6) 0.3068(7) 0.065(4) Uiso 0.313(7) 1 d PD E 4
H91A H 0.3380 0.3489 0.2757 0.078 Uiso 0.313(7) 1 calc PR E 4
H91B H 0.4306 0.3481 0.3249 0.078 Uiso 0.313(7) 1 calc PR E 4
C92A C 0.399(2) 0.2700(10) 0.2701(7) 0.159(14) Uiso 0.313(7) 1 d PDU E 4
H92A H 0.4573 0.2583 0.2923 0.191 Uiso 0.313(7) 1 calc PR E 4
H92B H 0.3648 0.2360 0.2735 0.191 Uiso 0.313(7) 1 calc PR E 4
C93A C 0.3857(10) 0.2801(11) 0.1985(6) 0.209(17) Uiso 0.313(7) 1 d PDU E 4
H93A H 0.4347 0.3005 0.1957 0.251 Uiso 0.313(7) 1 calc PR E 4
H93B H 0.3824 0.2406 0.1779 0.251 Uiso 0.313(7) 1 calc PR E 4
C94A C 0.3094(9) 0.3161(6) 0.1589(7) 0.071(5) Uiso 0.313(7) 1 d PDU E 4
H94A H 0.3257 0.3436 0.1307 0.086 Uiso 0.313(7) 1 calc PR E 4
H94B H 0.2925 0.3408 0.1891 0.086 Uiso 0.313(7) 1 calc PR E 4
C95A C 0.2339(10) 0.2803(10) 0.1166(12) 0.154(10) Uiso 0.313(7) 1 d PD E 4
H95A H 0.2320 0.2423 0.1388 0.185 Uiso 0.313(7) 1 calc PR E 4
H95B H 0.2416 0.2703 0.0757 0.185 Uiso 0.313(7) 1 calc PR E 4
C96A C 0.1498(11) 0.3118(14) 0.1007(19) 0.36(3) Uiso 0.313(7) 1 d PD E 4
H96A H 0.1595 0.3522 0.1198 0.436 Uiso 0.313(7) 1 calc PR E 4
H96B H 0.1252 0.3166 0.0535 0.436 Uiso 0.313(7) 1 calc PR E 4
C85A C 0.0866(16) 0.280(3) 0.1243(14) 0.56(5) Uiso 0.313(7) 1 d PDU E 4
H85A H 0.0744 0.2404 0.1032 0.677 Uiso 0.313(7) 1 calc PR E 4
H85B H 0.0350 0.3031 0.1098 0.677 Uiso 0.313(7) 1 calc PR E 4
C86A C 0.113(4) 0.2706(16) 0.1979(14) 0.54(6) Uiso 0.313(7) 1 d PDU E 4
H86A H 0.1584 0.2412 0.2112 0.652 Uiso 0.313(7) 1 calc PR E 4
H86B H 0.0664 0.2532 0.2075 0.652 Uiso 0.313(7) 1 calc PR E 4
C73 C 0.4521(4) 0.1033(3) 0.2149(3) 0.081(2) Uani 0.714(6) 1 d PD F 5
H731 H 0.4793 0.0831 0.2567 0.097 Uiso 0.714(6) 1 calc PR F 5
H732 H 0.4654 0.1461 0.2228 0.097 Uiso 0.714(6) 1 calc PR F 5
C74 C 0.3583(4) 0.0987(3) 0.2026(4) 0.097(2) Uani 0.714(6) 1 d PD F 5
H741 H 0.3487 0.1112 0.2422 0.116 Uiso 0.714(6) 1 calc PR F 5
H742 H 0.3289 0.1271 0.1682 0.116 Uiso 0.714(6) 1 calc PR F 5
C75 C 0.3210(4) 0.0367(3) 0.1835(3) 0.085(2) Uani 0.714(6) 1 d PD F 5
H751 H 0.3525 0.0150 0.1610 0.102 Uiso 0.714(6) 1 calc PR F 5
H752 H 0.3249 0.0140 0.2227 0.102 Uiso 0.714(6) 1 calc PR F 5
C76 C 0.2309(5) 0.0408(6) 0.1395(7) 0.263(14) Uani 0.714(6) 1 d PD F 5
H761 H 0.2010 0.0764 0.1384 0.315 Uiso 0.714(6) 1 calc PR F 5
C77 C 0.1939(4) -0.0056(4) 0.1026(4) 0.099(3) Uani 0.714(6) 1 d PD F 5
H771 H 0.1416 -0.0191 0.1013 0.119 Uiso 0.714(6) 1 calc PR F 5
C78 C 0.2391(4) -0.0363(3) 0.0623(3) 0.090(2) Uani 0.714(6) 1 d PD F 5
H781 H 0.2948 -0.0476 0.0913 0.108 Uiso 0.714(6) 1 calc PR F 5
H782 H 0.2095 -0.0735 0.0441 0.108 Uiso 0.714(6) 1 calc PR F 5
C79 C 0.2472(5) 0.0006(4) 0.0076(3) 0.121(3) Uani 0.714(6) 1 d PD F 5
H791 H 0.2021 0.0301 -0.0031 0.146 Uiso 0.714(6) 1 calc PR F 5
H792 H 0.2336 -0.0267 -0.0297 0.146 Uiso 0.714(6) 1 calc PR F 5
C80 C 0.3226(5) 0.0350(3) 0.0078(4) 0.107(3) Uani 0.714(6) 1 d PD F 5
H801 H 0.3168 0.0742 0.0260 0.128 Uiso 0.714(6) 1 calc PR F 5
H802 H 0.3124 0.0424 -0.0383 0.128 Uiso 0.714(6) 1 calc PR F 5
C81 C 0.4163(6) 0.0219(4) 0.0367(8) 0.125(5) Uani 0.714(6) 1 d PD F 5
H811 H 0.4317 -0.0040 0.0066 0.150 Uiso 0.714(6) 1 calc PR F 5
H812 H 0.4281 -0.0003 0.0775 0.150 Uiso 0.714(6) 1 calc PR F 5
C82 C 0.4704(7) 0.0792(3) 0.0500(4) 0.111(3) Uani 0.714(6) 1 d PD F 5
H821 H 0.5286 0.0676 0.0606 0.133 Uiso 0.714(6) 1 calc PR F 5
H822 H 0.4543 0.1038 0.0105 0.133 Uiso 0.714(6) 1 calc PR F 5
C83 C 0.4621(8) 0.1169(4) 0.1057(3) 0.127(4) Uani 0.714(6) 1 d PD F 5
H831 H 0.4035 0.1253 0.0975 0.152 Uiso 0.714(6) 1 calc PR F 5
H832 H 0.4910 0.1553 0.1084 0.152 Uiso 0.714(6) 1 calc PR F 5
C84 C 0.5001(5) 0.0822(4) 0.1711(3) 0.101(4) Uani 0.714(6) 1 d PD F 5
H841 H 0.4938 0.0388 0.1637 0.121 Uiso 0.714(6) 1 calc PR F 5
H842 H 0.5593 0.0915 0.1914 0.121 Uiso 0.714(6) 1 calc PR F 5
C73A C 0.408(2) 0.1248(13) 0.1869(18) 0.26(2) Uiso 0.286(6) 1 d PD F 6
H73A H 0.4216 0.1537 0.2228 0.310 Uiso 0.286(6) 1 calc PR F 6
H73B H 0.3636 0.1396 0.1484 0.310 Uiso 0.286(6) 1 calc PR F 6
C74A C 0.3964(13) 0.0602(12) 0.2060(14) 0.181(13) Uiso 0.286(6) 1 d PD F 6
H74A H 0.4364 0.0537 0.2499 0.217 Uiso 0.286(6) 1 calc PR F 6
H74B H 0.4126 0.0336 0.1770 0.217 Uiso 0.286(6) 1 calc PR F 6
C75A C 0.3121(17) 0.038(2) 0.2060(12) 0.64(9) Uiso 0.286(6) 1 d PD F 6
H75A H 0.3189 -0.0043 0.2190 0.768 Uiso 0.286(6) 1 calc PR F 6
H75B H 0.3003 0.0600 0.2404 0.768 Uiso 0.286(6) 1 calc PR F 6
C76A C 0.2343(12) 0.0423(7) 0.1450(10) 0.096(9) Uiso 0.286(6) 1 d PD F 6
H76A H 0.1870 0.0511 0.1554 0.115 Uiso 0.286(6) 1 calc PR F 6
C77A C 0.2156(19) 0.0369(10) 0.0808(10) 0.194(14) Uiso 0.286(6) 1 d PD F 6
H77A H 0.2255 0.0729 0.0625 0.232 Uiso 0.286(6) 1 calc PR F 6
C78A C 0.1825(10) -0.0118(14) 0.0293(10) 0.216(17) Uiso 0.286(6) 1 d PD F 6
H78A H 0.1518 0.0037 -0.0142 0.259 Uiso 0.286(6) 1 calc PR F 6
H78B H 0.1514 -0.0437 0.0415 0.259 Uiso 0.286(6) 1 calc PR F 6
C79A C 0.2729(10) -0.0281(9) 0.0403(8) 0.090(6) Uiso 0.286(6) 1 d PD F 6
H79A H 0.3066 -0.0117 0.0827 0.108 Uiso 0.286(6) 1 calc PR F 6
H79B H 0.2772 -0.0720 0.0441 0.108 Uiso 0.286(6) 1 calc PR F 6
C80A C 0.3146(7) -0.0094(6) -0.0075(6) 0.065(4) Uiso 0.286(6) 1 d PD F 6
H80A H 0.2813 0.0210 -0.0377 0.079 Uiso 0.286(6) 1 calc PR F 6
H80B H 0.3214 -0.0442 -0.0326 0.079 Uiso 0.286(6) 1 calc PR F 6
C81A C 0.3989(8) 0.0163(5) 0.0335(11) 0.039(4) Uiso 0.286(6) 1 d PD F 6
H81A H 0.4386 0.0027 0.0136 0.047 Uiso 0.286(6) 1 calc PR F 6
H81B H 0.4149 -0.0031 0.0762 0.047 Uiso 0.286(6) 1 calc PR F 6
C82A C 0.4128(11) 0.0839(5) 0.0456(8) 0.086(6) Uiso 0.286(6) 1 d PD F 6
H82A H 0.3624 0.1004 0.0504 0.103 Uiso 0.286(6) 1 calc PR F 6
H82B H 0.4172 0.1016 0.0062 0.103 Uiso 0.286(6) 1 calc PR F 6
C83A C 0.4873(12) 0.1068(11) 0.1036(9) 0.123(13) Uiso 0.286(6) 1 d PD F 6
H83A H 0.4950 0.1495 0.0960 0.148 Uiso 0.286(6) 1 calc PR F 6
H83B H 0.5368 0.0856 0.1029 0.148 Uiso 0.286(6) 1 calc PR F 6
C84A C 0.4845(13) 0.1009(9) 0.1731(7) 0.072(7) Uiso 0.286(6) 1 d PD F 6
H84A H 0.4904 0.0582 0.1846 0.087 Uiso 0.286(6) 1 calc PR F 6
H84B H 0.5336 0.1214 0.2028 0.087 Uiso 0.286(6) 1 calc PR F 6

loop_
_atom_site_aniso_label
_atom_site_aniso_U_11
_atom_site_aniso_U_22
_atom_site_aniso_U_33
_atom_site_aniso_U_23
_atom_site_aniso_U_13
_atom_site_aniso_U_12
O1 0.0589(18) 0.096(2) 0.081(2) -0.0065(17) 0.0270(16) 0.0051(16)
O2 0.085(3) 0.085(3) 0.056(3) -0.015(2) 0.023(2) 0.002(2)
O3 0.108(7) 0.075(5) 0.079(5) -0.008(4) 0.057(5) 0.000(4)
O3A 0.079(4) 0.073(4) 0.071(3) -0.008(3) 0.030(3) 0.009(3)
O4 0.058(3) 0.112(4) 0.091(4) 0.024(3) 0.037(3) 0.027(3)
C26 0.120(9) 0.180(14) 0.092(7) -0.060(10) 0.004(8) 0.052(10)
O4A 0.060(5) 0.073(6) 0.055(6) -0.003(4) 0.016(4) 0.032(4)
C26A 0.085(12) 0.130(17) 0.065(12) -0.013(11) 0.027(10) 0.044(13)
C1 0.0316(18) 0.0526(19) 0.0421(19) -0.0009(16) 0.0058(15) 0.0067(15)
C2 0.0321(19) 0.060(2) 0.0424(19) -0.0071(16) 0.0010(15) 0.0022(16)
C3 0.0298(17) 0.0526(19) 0.0411(19) -0.0015(15) 0.0079(15) 0.0037(15)
C4 0.0318(18) 0.0475(18) 0.0379(18) 0.0027(15) 0.0099(14) 0.0031(15)
C5 0.0369(19) 0.0538(19) 0.0375(18) -0.0022(15) 0.0117(15) 0.0063(16)
C6 0.0355(18) 0.0527(19) 0.0437(19) 0.0014(16) 0.0143(16) 0.0069(16)
C7 0.0293(17) 0.0448(17) 0.0384(18) 0.0032(14) 0.0068(14) -0.0005(14)
C8 0.0357(18) 0.0448(18) 0.0414(19) 0.0017(15) 0.0086(15) 0.0032(15)
C9 0.0301(18) 0.0461(18) 0.0421(19) 0.0058(15) 0.0030(15) -0.0006(15)
C10 0.0356(18) 0.0376(17) 0.0400(18) 0.0028(14) 0.0106(15) -0.0012(14)
C11 0.0287(17) 0.0453(18) 0.0403(18) 0.0001(15) 0.0070(14) 0.0023(15)
C12 0.0390(19) 0.0496(19) 0.0425(19) -0.0061(15) 0.0125(16) 0.0032(16)
C13 0.0303(18) 0.055(2) 0.048(2) -0.0046(16) 0.0079(15) 0.0059(16)
C14 0.0322(18) 0.0486(18) 0.0374(18) -0.0017(15) 0.0104(15) 0.0014(15)
C15 0.0319(18) 0.0479(18) 0.0379(18) 0.0018(15) 0.0093(15) 0.0024(15)
C16 0.0311(17) 0.0414(17) 0.0370(18) 0.0040(14) 0.0066(14) 0.0009(14)
C17 0.0325(18) 0.056(2) 0.0413(19) -0.0096(16) 0.0019(15) 0.0051(16)
C18 0.037(2) 0.062(2) 0.053(2) -0.0100(18) 0.0112(17) 0.0058(18)
C19 0.046(2) 0.065(2) 0.057(2) -0.0030(18) 0.0096(18) 0.0154(19)
C20 0.036(2) 0.078(3) 0.057(2) -0.014(2) 0.0129(18) 0.009(2)
C21 0.042(2) 0.078(3) 0.054(2) -0.0048(19) 0.0189(18) 0.002(2)
C22 0.040(2) 0.069(2) 0.048(2) -0.0055(18) 0.0094(17) 0.0040(19)
C23 0.050(2) 0.076(3) 0.071(3) 0.009(2) 0.016(2) 0.006(2)
C24 0.052(2) 0.067(2) 0.079(3) 0.003(2) 0.017(2) 0.008(2)
C25 0.047(2) 0.109(4) 0.082(3) -0.014(3) 0.022(2) 0.009(2)
C27 0.0291(17) 0.057(2) 0.0372(18) -0.0078(16) 0.0051(14) 0.0056(15)
C28 0.0332(18) 0.052(2) 0.0387(19) -0.0007(16) 0.0034(15) 0.0038(15)
C29 0.043(2) 0.069(2) 0.0354(19) 0.0027(17) 0.0080(15) 0.0076(18)
C30 0.043(2) 0.058(2) 0.044(2) -0.0072(17) 0.0110(16) 0.0061(17)
C31 0.055(2) 0.0493(19) 0.048(2) -0.0098(17) 0.0126(18) -0.0052(17)
C32 0.039(2) 0.058(2) 0.046(2) -0.0028(17) 0.0073(16) -0.0022(17)
C33 0.081(3) 0.067(2) 0.053(2) -0.0033(19) 0.024(2) -0.014(2)
C34 0.067(3) 0.058(2) 0.051(2) -0.0017(17) 0.0117(19) 0.0001(19)
C35 0.078(3) 0.068(3) 0.053(2) -0.0095(19) 0.020(2) 0.009(2)
C36 0.080(4) 0.120(4) 0.142(5) -0.026(4) 0.053(4) 0.006(4)
C37 0.0303(17) 0.0465(18) 0.0391(18) -0.0025(15) 0.0061(14) -0.0006(15)
C38 0.0331(19) 0.063(2) 0.0367(18) -0.0020(16) 0.0041(15) 0.0019(17)
C39 0.041(2) 0.078(2) 0.048(2) 0.0030(19) 0.0182(17) 0.0036(19)
C40 0.042(2) 0.066(2) 0.055(2) -0.0025(19) 0.0124(18) 0.0116(19)
C41 0.044(2) 0.050(2) 0.071(2) 0.0081(18) 0.0116(19) 0.0112(18)
C42 0.037(2) 0.051(2) 0.059(2) 0.0060(17) 0.0115(17) -0.0001(17)
C43 0.061(3) 0.068(3) 0.122(4) 0.031(2) 0.039(3) 0.006(2)
C44 0.049(2) 0.074(2) 0.058(2) 0.0190(19) 0.0167(18) 0.0046(19)
C45 0.054(2) 0.106(3) 0.075(3) 0.005(2) 0.029(2) 0.020(2)
C47 0.0309(17) 0.0455(19) 0.0374(18) -0.0011(15) 0.0050(14) -0.0014(14)
C48 0.0327(18) 0.054(2) 0.0394(19) -0.0065(16) 0.0054(15) 0.0002(15)
C49 0.040(2) 0.068(2) 0.043(2) -0.0035(18) 0.0081(16) -0.0037(18)
C50 0.038(2) 0.058(2) 0.050(2) -0.0184(18) 0.0021(17) -0.0001(17)
C51 0.051(2) 0.0459(19) 0.058(2) -0.0071(19) 0.0028(18) -0.0038(17)
C52 0.044(2) 0.049(2) 0.051(2) -0.0022(17) 0.0057(17) -0.0026(17)
C53 0.078(3) 0.051(2) 0.068(3) 0.0053(19) 0.022(2) -0.009(2)
C54 0.070(3) 0.057(2) 0.052(2) 0.0006(18) 0.021(2) -0.008(2)
C55 0.060(3) 0.084(3) 0.064(3) -0.021(2) 0.007(2) 0.003(2)
C56 0.080(3) 0.086(3) 0.081(3) 0.000(2) 0.023(3) 0.027(3)
C57 0.072(3) 0.106(4) 0.104(4) -0.033(3) 0.016(3) -0.007(3)
C61 0.110(6) 0.109(5) 0.058(4) 0.006(4) 0.026(4) -0.061(5)
C62 0.157(11) 0.103(10) 0.232(17) -0.034(9) 0.031(10) -0.041(7)
C63 0.083(5) 0.147(8) 0.087(5) -0.009(5) 0.038(4) -0.015(5)
C64 0.166(15) 0.225(19) 0.173(12) 0.025(12) 0.021(11) 0.119(13)
C65 0.121(11) 0.107(7) 0.245(15) 0.057(8) 0.089(12) 0.030(7)
C66 0.31(2) 0.32(2) 0.119(11) 0.044(11) 0.125(14) 0.072(18)
C67 0.208(12) 0.099(6) 0.104(7) -0.033(5) 0.080(7) -0.034(6)
C68 0.112(8) 0.152(8) 0.153(10) 0.056(7) 0.055(7) -0.001(6)
C69 0.121(12) 0.47(3) 0.213(16) 0.05(2) 0.096(11) 0.084(16)
C70 0.120(8) 0.130(7) 0.101(6) 0.008(5) 0.034(6) 0.019(6)
C71 0.101(8) 0.31(2) 0.103(7) -0.063(8) 0.073(6) -0.016(8)
C72 0.113(7) 0.102(5) 0.077(5) 0.007(4) 0.030(5) -0.012(5)
C85 0.136(10) 0.117(9) 0.240(16) -0.046(9) 0.126(11) -0.039(8)
C86 0.132(8) 0.174(9) 0.077(6) -0.029(6) 0.016(6) 0.032(8)
C87 0.094(6) 0.160(8) 0.091(6) -0.011(6) 0.040(5) 0.024(6)
C88 0.076(5) 0.138(7) 0.075(5) 0.006(5) 0.028(4) 0.033(5)
C89 0.124(7) 0.096(5) 0.064(5) 0.027(4) 0.019(5) 0.018(5)
C90 0.204(11) 0.106(6) 0.100(6) 0.024(5) 0.095(7) 0.023(7)
C91 0.208(12) 0.101(6) 0.177(10) -0.010(7) 0.151(10) -0.027(8)
C92 0.181(14) 0.182(12) 0.27(2) 0.093(14) 0.165(15) 0.080(12)
C93 0.146(11) 0.31(2) 0.277(18) 0.208(19) 0.165(13) 0.150(14)
C94 0.25(3) 0.28(2) 0.58(5) -0.23(3) -0.15(3) 0.07(2)
C95 0.24(2) 0.28(2) 0.197(16) -0.120(17) -0.024(16) -0.032(19)
C96 0.129(8) 0.142(8) 0.074(5) 0.030(5) -0.006(5) -0.022(7)
C73 0.091(5) 0.066(4) 0.073(4) 0.000(3) 0.011(4) -0.032(4)
C74 0.113(6) 0.079(5) 0.107(6) 0.012(4) 0.049(5) -0.002(5)
C75 0.069(5) 0.118(5) 0.077(4) -0.020(4) 0.038(4) -0.029(4)
C76 0.086(8) 0.45(3) 0.28(2) -0.20(2) 0.093(11) -0.040(11)
C77 0.065(4) 0.130(6) 0.096(5) -0.045(5) 0.020(4) -0.011(4)
C78 0.072(5) 0.105(5) 0.102(5) -0.014(4) 0.040(4) -0.037(4)
C79 0.141(8) 0.120(6) 0.070(5) 0.036(4) -0.005(5) -0.050(6)
C80 0.159(9) 0.093(5) 0.082(5) 0.009(4) 0.060(6) 0.008(6)
C81 0.123(9) 0.140(10) 0.130(8) -0.013(6) 0.065(8) 0.014(7)
C82 0.176(9) 0.082(5) 0.108(6) -0.006(4) 0.090(6) -0.001(5)
C83 0.225(12) 0.086(5) 0.075(6) 0.007(4) 0.058(7) 0.002(7)
C84 0.108(7) 0.048(4) 0.111(7) -0.018(4) -0.006(5) 0.015(4)

loop_
_atom_type_symbol
_atom_type_description
_atom_type_scat_dispersion_real
_atom_type_scat_dispersion_imag
_atom_type_scat_source
C C 0.0033 0.0016 'International Tables Vol C Tables 4.2.6.8 and 6.1.1.4'
H H 0.0000 0.0000 'International Tables Vol C Tables 4.2.6.8 and 6.1.1.4'
O O 0.0106 0.0060 'International Tables Vol C Tables 4.2.6.8 and 6.1.1.4'

loop_
_geom_angle_atom_site_label_1
_geom_angle_atom_site_label_2
_geom_angle_atom_site_label_3
_geom_angle
_geom_angle_site_symmetry_1
_geom_angle_site_symmetry_3
_geom_angle_publ_flag
C57 O1 C45 111.0(3) . . ?
C55 O2 C56 116.6(3) . . ?
C56 O2A C55 116.8(5) . . ?
C35 O3 C36 108.4(5) . . ?
C35 O3A C36 108.8(4) . . ?
C25 O4 C26 113.0(8) . . ?
C25 O4A C26A 114.3(11) . . ?
C2 C1 C14 118.6(3) . . ?
C2 C1 C17 120.4(3) . . ?
C14 C1 C17 121.1(3) . . ?
C1 C2 C3 123.6(3) . . ?
C2 C3 C4 118.4(3) . . ?
C2 C3 C27 119.9(3) . . ?
C4 C3 C27 121.7(3) . . ?
C3 C4 C15 119.5(3) . . ?
C3 C4 C5 122.2(3) . . ?
C15 C4 C5 118.3(3) . . ?
C6 C5 C4 121.5(3) . . ?
C5 C6 C7 121.9(3) . . ?
C8 C7 C16 119.1(3) . . ?
C8 C7 C6 122.2(3) . . ?
C16 C7 C6 118.7(3) . . ?
C9 C8 C7 118.9(3) . . ?
C9 C8 C37 119.2(3) . . ?
C7 C8 C37 121.9(3) . . ?
C10 C9 C8 122.9(3) . . ?
C9 C10 C11 119.1(3) . . ?
C9 C10 C47 119.9(3) . . ?
C11 C10 C47 121.0(3) . . ?
C10 C11 C16 119.4(3) . . ?
C10 C11 C12 121.9(3) . . ?
C16 C11 C12 118.7(3) . . ?
C13 C12 C11 121.4(3) . . ?
C12 C13 C14 121.3(3) . . ?
C15 C14 C1 119.5(3) . . ?
C15 C14 C13 119.2(3) . . ?
C1 C14 C13 121.3(3) . . ?
C14 C15 C4 120.4(3) . . ?
C14 C15 C16 119.8(3) . . ?
C4 C15 C16 119.8(3) . . ?
C7 C16 C11 120.6(3) . . ?
C7 C16 C15 119.7(3) . . ?
C11 C16 C15 119.7(3) . . ?
C22 C17 C18 119.8(3) . . ?
C22 C17 C1 119.9(3) . . ?
C18 C17 C1 120.4(3) . . ?
C19 C18 C17 118.9(3) . . ?
C19 C18 C24 119.9(3) . . ?
C17 C18 C24 121.2(3) . . ?
C20 C19 C18 121.8(3) . . ?
C19 C20 C21 118.3(3) . . ?
C19 C20 C25 120.8(4) . . ?
C21 C20 C25 120.8(4) . . ?
C22 C21 C20 121.8(4) . . ?
C21 C22 C17 119.4(3) . . ?
C21 C22 C23 120.6(3) . . ?
C17 C22 C23 120.0(3) . . ?
O4 C25 O4A 75.9(4) . . ?
O4 C25 C20 117.6(4) . . ?
O4A C25 C20 115.3(5) . . ?
C28 C27 C32 120.0(3) . . ?
C28 C27 C3 118.8(3) . . ?
C32 C27 C3 121.1(3) . . ?
C27 C28 C29 118.7(3) . . ?
C27 C28 C34 121.1(3) . . ?
C29 C28 C34 120.2(3) . . ?
C30 C29 C28 121.9(3) . . ?
C31 C30 C29 118.2(3) . . ?
C31 C30 C35 121.5(3) . . ?
C29 C30 C35 120.3(3) . . ?
C30 C31 C32 122.6(3) . . ?
C31 C32 C27 118.5(3) . . ?
C31 C32 C33 121.4(3) . . ?
C27 C32 C33 120.1(3) . . ?
O3A C35 O3 62.2(4) . . ?
O3A C35 C30 114.3(3) . . ?
O3 C35 C30 111.8(4) . . ?
O3 C36 O3A 60.0(4) . . ?
C38 C37 C42 119.9(3) . . ?
C38 C37 C8 120.7(3) . . ?
C42 C37 C8 119.4(3) . . ?
C39 C38 C37 119.7(3) . . ?
C39 C38 C44 120.0(3) . . ?
C37 C38 C44 120.2(3) . . ?
C38 C39 C40 121.6(3) . . ?
C41 C40 C39 117.8(3) . . ?
C41 C40 C45 121.1(3) . . ?
C39 C40 C45 121.1(4) . . ?
C40 C41 C42 122.6(3) . . ?
C41 C42 C37 118.4(3) . . ?
C41 C42 C43 120.6(3) . . ?
C37 C42 C43 121.0(3) . . ?
O1 C45 C40 114.8(3) . . ?
C52 C47 C48 120.4(3) . . ?
C52 C47 C10 119.9(3) . . ?
C48 C47 C10 119.7(3) . . ?
C49 C48 C47 119.0(3) . . ?
C49 C48 C54 120.0(3) . . ?
C47 C48 C54 121.0(3) . . ?
C50 C49 C48 121.6(3) . . ?
C51 C50 C49 117.9(3) . . ?
C51 C50 C55 121.2(3) . . ?
C49 C50 C55 120.9(4) . . ?
C50 C51 C52 122.5(3) . . ?
C51 C52 C47 118.5(3) . . ?
C51 C52 C53 120.5(3) . . ?
C47 C52 C53 121.0(3) . . ?
O2 C55 O2A 50.7(4) . . ?
O2 C55 C50 116.6(3) . . ?
O2A C55 C50 114.9(5) . . ?
O2A C56 O2 50.4(4) . . ?
C62 C61 C72 120.4(7) . . ?
C61 C62 C63 121.1(8) . . ?
C64 C63 C62 101.4(9) . . ?
C65 C64 C63 125.5(12) . . ?
C64 C65 C66 126.2(12) . . ?
C67 C66 C65 108.7(11) . . ?
C66 C67 C68 116.8(9) . . ?
C69 C68 C67 114.1(8) . . ?
C68 C69 C70 115.5(11) . . ?
C71 C70 C69 128.4(10) . . ?
C72 C71 C70 116.9(8) . . ?
C61 C72 C71 110.7(7) . . ?
C62A C61A C72A 117.9(10) . . ?
C61A C62A C63A 110.4(14) . . ?
C64A C63A C62A 117.0(11) . . ?
C65A C64A C63A 111.0(8) . . ?
C64A C65A C66A 92.6(17) . . ?
C67A C66A C65A 110.6(14) . . ?
C68A C67A C66A 118.1(11) . . ?
C69A C68A C67A 111.0(15) . . ?
C68A C69A C70A 117.7(10) . . ?
C69A C70A C71A 109.4(14) . . ?
C72A C71A C70A 116.7(11) . . ?
C61A C72A C71A 110.1(15) . . ?
C86 C85 C96 111.2(9) . . ?
C87 C86 C85 119.4(9) . . ?
C88 C87 C86 125.1(9) . . ?
C89 C88 C87 129.0(8) . . ?
C88 C89 C90 126.1(7) . . ?
C89 C90 C91 119.9(8) . . ?
C90 C91 C92 118.9(8) . . ?
C93 C92 C91 119.1(14) . . ?
C92 C93 C94 133(2) . . ?
C93 C94 C95 100.9(14) . . ?
C94 C95 C96 121(2) . . ?
C85 C96 C95 93.3(11) . . ?
C86A C87A C88A 115.0(9) . . ?
C89A C88A C87A 128.4(12) . . ?
C88A C89A C90A 129.0(13) . . ?
C89A C90A C91A 114.8(9) . . ?
C92A C91A C90A 114.3(8) . . ?
C93A C92A C91A 116.2(8) . . ?
C94A C93A C92A 117.2(7) . . ?
C93A C94A C95A 116.8(8) . . ?
C94A C95A C96A 115.7(9) . . ?
C85A C96A C95A 115.8(9) . . ?
C96A C85A C86A 115.8(9) . . ?
C85A C86A C87A 115.6(9) . . ?
C74 C73 C84 128.7(6) . . ?
C75 C74 C73 115.1(5) . . ?
C76 C75 C74 111.2(7) . . ?
C77 C76 C75 120.5(9) . . ?
C76 C77 C78 118.0(8) . . ?
C79 C78 C77 115.4(6) . . ?
C78 C79 C80 126.7(6) . . ?
C79 C80 C81 133.0(7) . . ?
C80 C81 C82 113.4(8) . . ?
C83 C82 C81 112.5(8) . . ?
C82 C83 C84 110.0(8) . . ?
C73 C84 C83 106.4(7) . . ?
C74A C73A C84A 86.4(18) . . ?
C73A C74A C75A 121.3(9) . . ?
C76A C75A C74A 121.3(8) . . ?
C77A C76A C75A 137.0(11) . . ?
C76A C77A C78A 137.4(13) . . ?
C77A C78A C79A 87.5(17) . . ?
C80A C79A C78A 121.7(9) . . ?
C79A C80A C81A 106.0(14) . . ?
C80A C81A C82A 121.9(8) . . ?
C81A C82A C83A 120.2(8) . . ?
C82A C83A C84A 118.8(8) . . ?
C73A C84A C83A 119.2(8) . . ?

loop_
_geom_bond_atom_site_label_1
_geom_bond_atom_site_label_2
_geom_bond_distance
_geom_bond_site_symmetry_2
_geom_bond_publ_flag
O1 C57 1.396(5) . ?
O1 C45 1.399(4) . ?
O2 C55 1.377(4) . ?
O2 C56 1.414(4) . ?
O2A C56 1.385(5) . ?
O2A C55 1.403(5) . ?
O3 C35 1.428(5) . ?
O3 C36 1.455(8) . ?
O3A C35 1.405(4) . ?
O3A C36 1.471(6) . ?
O4 C25 1.351(4) . ?
O4 C26 1.408(6) . ?
O4A C25 1.356(5) . ?
O4A C26A 1.415(6) . ?
C1 C2 1.386(4) . ?
C1 C14 1.420(4) . ?
C1 C17 1.489(4) . ?
C2 C3 1.396(4) . ?
C3 C4 1.412(4) . ?
C3 C27 1.485(4) . ?
C4 C15 1.427(4) . ?
C4 C5 1.437(4) . ?
C5 C6 1.343(4) . ?
C6 C7 1.429(4) . ?
C7 C8 1.418(4) . ?
C7 C16 1.418(4) . ?
C8 C9 1.397(4) . ?
C8 C37 1.491(4) . ?
C9 C10 1.385(4) . ?
C10 C11 1.411(4) . ?
C10 C47 1.494(4) . ?
C11 C16 1.422(4) . ?
C11 C12 1.434(4) . ?
C12 C13 1.356(4) . ?
C13 C14 1.424(4) . ?
C14 C15 1.416(4) . ?
C15 C16 1.435(4) . ?
C17 C22 1.398(5) . ?
C17 C18 1.405(5) . ?
C18 C19 1.394(5) . ?
C18 C24 1.502(5) . ?
C19 C20 1.383(5) . ?
C20 C21 1.387(5) . ?
C20 C25 1.498(5) . ?
C21 C22 1.383(5) . ?
C22 C23 1.503(5) . ?
C27 C28 1.399(4) . ?
C27 C32 1.410(4) . ?
C28 C29 1.403(4) . ?
C28 C34 1.492(4) . ?
C29 C30 1.383(5) . ?
C30 C31 1.374(4) . ?
C30 C35 1.508(5) . ?
C31 C32 1.391(4) . ?
C32 C33 1.498(5) . ?
C37 C38 1.392(4) . ?
C37 C42 1.408(4) . ?
C38 C39 1.387(4) . ?
C38 C44 1.520(4) . ?
C39 C40 1.393(5) . ?
C40 C41 1.383(5) . ?
C40 C45 1.521(5) . ?
C41 C42 1.391(5) . ?
C42 C43 1.512(5) . ?
C47 C52 1.395(4) . ?
C47 C48 1.398(4) . ?
C48 C49 1.394(4) . ?
C48 C54 1.505(4) . ?
C49 C50 1.390(5) . ?
C50 C51 1.383(5) . ?
C50 C55 1.482(5) . ?
C51 C52 1.388(5) . ?
C52 C53 1.503(5) . ?
C61 C62 1.488(6) . ?
C61 C72 1.494(6) . ?
C62 C63 1.506(7) . ?
C63 C64 1.498(7) . ?
C64 C65 1.326(7) . ?
C65 C66 1.510(7) . ?
C66 C67 1.505(7) . ?
C67 C68 1.525(7) . ?
C68 C69 1.508(7) . ?
C69 C70 1.513(7) . ?
C70 C71 1.507(6) . ?
C71 C72 1.497(6) . ?
C61A C62A 1.506(7) . ?
C61A C72A 1.519(7) . ?
C62A C63A 1.524(7) . ?
C63A C64A 1.514(7) . ?
C64A C65A 1.332(7) . ?
C65A C66A 1.517(7) . ?
C66A C67A 1.512(7) . ?
C67A C68A 1.515(7) . ?
C68A C69A 1.510(7) . ?
C69A C70A 1.520(7) . ?
C70A C71A 1.527(7) . ?
C71A C72A 1.519(7) . ?
C85 C86 1.514(6) . ?
C85 C96 1.517(7) . ?
C86 C87 1.451(11) . ?
C87 C88 1.351(10) . ?
C88 C89 1.310(6) . ?
C89 C90 1.486(6) . ?
C90 C91 1.512(6) . ?
C91 C92 1.678(17) . ?
C92 C93 1.338(17) . ?
C93 C94 1.50(3) . ?
C94 C95 1.514(7) . ?
C95 C96 1.523(7) . ?
C87A C86A 1.520(7) . ?
C87A C88A 1.527(7) . ?
C88A C89A 1.328(7) . ?
C89A C90A 1.521(7) . ?
C90A C91A 1.532(7) . ?
C91A C92A 1.525(7) . ?
C92A C93A 1.510(7) . ?
C93A C94A 1.507(7) . ?
C94A C95A 1.516(7) . ?
C95A C96A 1.518(7) . ?
C96A C85A 1.518(7) . ?
C85A C86A 1.518(7) . ?
C73 C74 1.528(6) . ?
C73 C84 1.531(6) . ?
C74 C75 1.501(6) . ?
C75 C76 1.499(7) . ?
C76 C77 1.315(7) . ?
C77 C78 1.514(6) . ?
C78 C79 1.487(6) . ?
C79 C80 1.490(6) . ?
C80 C81 1.524(6) . ?
C81 C82 1.530(6) . ?
C82 C83 1.516(6) . ?
C83 C84 1.541(6) . ?
C73A C74A 1.514(7) . ?
C73A C84A 1.526(7) . ?
C74A C75A 1.516(7) . ?
C75A C76A 1.514(7) . ?
C76A C77A 1.325(7) . ?
C77A C78A 1.510(7) . ?
C78A C79A 1.517(7) . ?
C79A C80A 1.506(7) . ?
C80A C81A 1.510(7) . ?
C81A C82A 1.515(7) . ?
C82A C83A 1.529(7) . ?
C83A C84A 1.533(7) . ?
